data_4505209
loop_
_publ_author_name
'Awaleh, Mohamed Osman'
'Badia, Antonella'
'Brisse, Fran\,cois'

_publ_section_title
;
 Silver Coodination Polymers with Flexible Ligands. Syntheses, Crystal
 Structures, and Effect of the Counteranion and the Solvent on the
 Structure of Complexes [AgL1X]\\infty of the Bis(Phenylthio)methane
 LigandL1with Silver(I) Salts, X = ClO4-, BF4-, CF3COO-, CF3SO3-,
 CF3CF2CF2COO-, and-OOCCF2CF2COO-
;
_journal_issue 5
_journal_name_full 'Crystal Growth &amp; Design'
_journal_page_first 1897
_journal_paper_doi 10.1021/cg050180u
_journal_volume 5
_journal_year 2005
_chemical_compound_source 'Synthesized by the authors. See text'
_chemical_formula_moiety 'C13 H12 Ag B F4 S2'
_chemical_formula_sum 'C13 H12 Ag B F4 S2'
_chemical_formula_weight 427.03
_chemical_name_systematic
; 
 ? 
;
_space_group_IT_number 14
_symmetry_cell_setting monoclinic
_symmetry_space_group_name_Hall '-P 2yn'
_symmetry_space_group_name_H-M 'P 1 21/n 1'
_atom_sites_solution_hydrogens geom
_atom_sites_solution_primary direct
_atom_sites_solution_secondary difmap
_audit_creation_method SHELXL-97
_cell_angle_alpha 90.00
_cell_angle_beta 95.7380(10)
_cell_angle_gamma 90.00
_cell_formula_units_Z 4
_cell_length_a 9.22810(10)
_cell_length_b 11.24820(10)
_cell_length_c 14.33530(10)
_cell_measurement_reflns_used 8163
_cell_measurement_temperature 220(2)
_cell_measurement_theta_max 72.93
_cell_measurement_theta_min 3.10
_cell_volume 1480.54(2)
_computing_cell_refinement 'SMART (Bruker, 1999)'
_computing_data_collection 'SMART (Bruker, 1999)'
_computing_data_reduction 'SAINT (Bruker, 1999)'
_computing_molecular_graphics 'SHELXTL (Bruker, 1997)'
_computing_publication_material 'UdMX (local program)'
_computing_structure_refinement 'SHELXL97 (Sheldrick, 1997)'
_computing_structure_solution 'SHELXS97 (Sheldrick, 1997)'
_diffrn_ambient_temperature 220(2)
_diffrn_detector_area_resol_mean 5.5
_diffrn_measured_fraction_theta_full 0.987
_diffrn_measured_fraction_theta_max 0.988
_diffrn_measurement_device_type 'Bruker Smart 2000'
_diffrn_measurement_method \w
_diffrn_radiation_monochromator graphite
_diffrn_radiation_source 'Sealed Tube'
_diffrn_radiation_type CuK\a
_diffrn_radiation_wavelength 1.54178
_diffrn_reflns_av_R_equivalents 0.039
_diffrn_reflns_av_sigmaI/netI 0.0361
_diffrn_reflns_limit_h_max 11
_diffrn_reflns_limit_h_min -11
_diffrn_reflns_limit_k_max 12
_diffrn_reflns_limit_k_min -13
_diffrn_reflns_limit_l_max 17
_diffrn_reflns_limit_l_min -17
_diffrn_reflns_number 12024
_diffrn_reflns_theta_full 72.84
_diffrn_reflns_theta_max 72.84
_diffrn_reflns_theta_min 5.01
_diffrn_standards_decay_% -0.11
_diffrn_standards_number 110
_exptl_absorpt_coefficient_mu 13.873
_exptl_absorpt_correction_T_max 0.379
_exptl_absorpt_correction_T_min 0.155
_exptl_absorpt_correction_type multi-scan
_exptl_absorpt_process_details 'Sadabs (Sheldrick,1996)'
_exptl_crystal_colour Colourless
_exptl_crystal_density_diffrn 1.916
_exptl_crystal_density_method 'not measured'
_exptl_crystal_description block
_exptl_crystal_F_000 840
_exptl_crystal_size_max 0.27
_exptl_crystal_size_mid 0.14
_exptl_crystal_size_min 0.07
_refine_diff_density_max 0.630
_refine_diff_density_min -0.748
_refine_diff_density_rms 0.104
_refine_ls_extinction_method none
_refine_ls_goodness_of_fit_ref 0.975
_refine_ls_hydrogen_treatment constr
_refine_ls_matrix_type full
_refine_ls_number_parameters 190
_refine_ls_number_reflns 2911
_refine_ls_number_restraints 0
_refine_ls_restrained_S_all 0.975
_refine_ls_R_factor_all 0.0376
_refine_ls_R_factor_gt 0.0319
_refine_ls_shift/su_max 0.001
_refine_ls_shift/su_mean 0.000
_refine_ls_structure_factor_coef Fsqd
_refine_ls_weighting_details 'calc w=1/[\s^2^(Fo^2^)+(0.0487P)^2^+0.0000P] where P=(Fo^2^+2Fc^2^)/3'
_refine_ls_weighting_scheme calc
_refine_ls_wR_factor_gt 0.0765
_refine_ls_wR_factor_ref 0.0787
_reflns_number_gt 2481
_reflns_number_total 2911
_reflns_threshold_expression I>2\s(I)
_cod_data_source_file cg050180usi20050425_041923.cif
_cod_data_source_block Complex2
_cod_depositor_comments
;
The following automatic conversions were performed:

'_symmetry_cell_setting' value 'Monoclinic' changed to 'monoclinic'
according to /home/saulius/struct/CIF-dictionaries/cif_core.dic
dictionary named 'cif_core.dic' version 2.4.1 from
2010-06-29.

'_geom_bond_publ_flag' value 'Y' changed to 'y'
according to /home/saulius/struct/CIF-dictionaries/cif_core.dic
dictionary named 'cif_core.dic' version 2.4.1 from 2010-06-29 (24
times).

'_geom_angle_publ_flag' value 'Y' changed to 'y' according
to /home/saulius/struct/CIF-dictionaries/cif_core.dic dictionary
named 'cif_core.dic' version 2.4.1 from 2010-06-29 (33 times).

Automatic conversion script
Id: cif_fix_values 1715 2011-07-08 13:25:40Z adriana 
;
_cod_original_sg_symbol_H-M P21/n
_cod_database_code 4505209

loop_
_symmetry_equiv_pos_as_xyz
'x, y, z'
'-x+1/2, y+1/2, -z+1/2'
'-x, -y, -z'
'x-1/2, -y-1/2, z-1/2'

loop_
_atom_site_label
_atom_site_type_symbol
_atom_site_fract_x
_atom_site_fract_y
_atom_site_fract_z
_atom_site_U_iso_or_equiv
_atom_site_adp_type
_atom_site_occupancy
_atom_site_symmetry_multiplicity
_atom_site_calc_flag
_atom_site_refinement_flags
Ag1 Ag 0.15826(3) 0.09689(2) 0.674563(17) 0.02854(10) Uani 1 1 d .
S2 S -0.01662(8) 0.23831(7) 0.74213(5) 0.02202(17) Uani 1 1 d .
C17 C 0.0910(4) 0.3536(3) 0.8049(2) 0.0232(6) Uani 1 1 d .
H17A H 0.1482 0.3177 0.8590 0.028 Uiso 1 1 calc R
H17B H 0.0251 0.4120 0.8287 0.028 Uiso 1 1 calc R
C21 C -0.1224(3) 0.3255(3) 0.6558(2) 0.0220(6) Uani 1 1 d .
C26 C -0.2342(4) 0.3941(3) 0.6849(3) 0.0281(7) Uani 1 1 d .
H26 H -0.2530 0.3939 0.7481 0.034 Uiso 1 1 calc R
C23 C -0.1800(5) 0.3920(4) 0.4984(3) 0.0469(11) Uani 1 1 d .
H23 H -0.1615 0.3924 0.4351 0.056 Uiso 1 1 calc R
C22 C -0.0951(4) 0.3225(4) 0.5624(3) 0.0357(9) Uani 1 1 d .
H22 H -0.0205 0.2744 0.5430 0.043 Uiso 1 1 calc R
C24 C -0.2916(5) 0.4607(4) 0.5269(3) 0.0421(10) Uani 1 1 d .
H24 H -0.3499 0.5061 0.4827 0.050 Uiso 1 1 calc R
C25 C -0.3177(4) 0.4627(3) 0.6201(3) 0.0359(8) Uani 1 1 d .
H25 H -0.3923 0.5109 0.6395 0.043 Uiso 1 1 calc R
S1 S 0.21393(9) 0.43014(7) 0.73345(5) 0.02233(17) Uani 1 1 d .
F1 F 0.1330(3) 0.1171(3) 0.49755(18) 0.0576(8) Uani 1 1 d .
C11 C 0.3499(4) 0.3183(3) 0.7258(2) 0.0220(6) Uani 1 1 d .
C13 C 0.5492(4) 0.2023(3) 0.7959(3) 0.0325(8) Uani 1 1 d .
H13 H 0.6112 0.1795 0.8489 0.039 Uiso 1 1 calc R
C12 C 0.4417(4) 0.2876(3) 0.8042(2) 0.0268(7) Uani 1 1 d .
H12 H 0.4318 0.3238 0.8623 0.032 Uiso 1 1 calc R
C16 C 0.3626(4) 0.2649(3) 0.6390(2) 0.0257(7) Uani 1 1 d .
H16 H 0.2981 0.2852 0.5865 0.031 Uiso 1 1 calc R
C15 C 0.4725(4) 0.1809(3) 0.6313(3) 0.0325(8) Uani 1 1 d .
H15 H 0.4835 0.1451 0.5732 0.039 Uiso 1 1 calc R
C14 C 0.5648(4) 0.1509(3) 0.7096(3) 0.0325(8) Uani 1 1 d .
H14 H 0.6392 0.0949 0.7043 0.039 Uiso 1 1 calc R
B B 0.2068(4) 0.0287(4) 0.4547(3) 0.0265(8) Uani 1 1 d .
F3 F 0.1205(2) -0.0167(2) 0.37802(15) 0.0379(5) Uani 1 1 d .
F2 F 0.3310(3) 0.0743(3) 0.42479(19) 0.0671(9) Uani 1 1 d .
F4 F 0.2420(4) -0.0575(3) 0.5196(2) 0.0822(11) Uani 1 1 d .

loop_
_atom_site_aniso_label
_atom_site_aniso_U_11
_atom_site_aniso_U_22
_atom_site_aniso_U_33
_atom_site_aniso_U_23
_atom_site_aniso_U_13
_atom_site_aniso_U_12
Ag1 0.03407(16) 0.02453(15) 0.02707(14) 0.00016(9) 0.00325(10) 0.00517(9)
S2 0.0232(4) 0.0207(4) 0.0225(4) -0.0002(3) 0.0043(3) -0.0019(3)
C17 0.0267(17) 0.0245(17) 0.0190(14) -0.0030(12) 0.0055(12) -0.0030(12)
C21 0.0211(16) 0.0209(16) 0.0241(15) -0.0025(12) 0.0025(12) -0.0010(12)
C26 0.0219(17) 0.0321(19) 0.0314(17) -0.0059(14) 0.0073(14) -0.0031(13)
C23 0.064(3) 0.055(3) 0.0229(18) 0.0059(17) 0.0078(18) 0.015(2)
C22 0.042(2) 0.039(2) 0.0268(17) 0.0002(15) 0.0081(16) 0.0135(17)
C24 0.045(2) 0.037(2) 0.042(2) 0.0066(18) -0.0043(18) 0.0103(18)
C25 0.0267(19) 0.034(2) 0.047(2) -0.0027(17) 0.0045(17) 0.0048(15)
S1 0.0246(4) 0.0212(4) 0.0215(3) 0.0000(3) 0.0034(3) -0.0013(3)
F1 0.0517(16) 0.080(2) 0.0402(13) -0.0302(13) -0.0018(12) 0.0209(13)
C11 0.0223(16) 0.0204(16) 0.0246(15) 0.0005(12) 0.0090(12) -0.0026(12)
C13 0.0286(19) 0.033(2) 0.0355(19) 0.0012(15) 0.0013(15) 0.0017(14)
C12 0.0259(17) 0.0326(19) 0.0220(15) -0.0042(13) 0.0032(13) -0.0037(13)
C16 0.0269(17) 0.0280(18) 0.0232(15) 0.0001(13) 0.0080(13) -0.0061(13)
C15 0.038(2) 0.028(2) 0.0340(18) -0.0097(15) 0.0160(16) -0.0056(14)
C14 0.0233(17) 0.0247(19) 0.052(2) -0.0036(16) 0.0140(16) -0.0009(13)
B 0.027(2) 0.037(2) 0.0164(16) -0.0004(15) 0.0045(14) 0.0014(16)
F3 0.0398(13) 0.0434(13) 0.0296(11) -0.0080(9) -0.0010(9) -0.0042(9)
F2 0.0430(15) 0.120(3) 0.0417(14) -0.0237(15) 0.0203(12) -0.0368(16)
F4 0.119(3) 0.069(2) 0.0515(17) 0.0256(16) -0.0261(18) 0.0041(19)

loop_
_atom_type_symbol
_atom_type_description
_atom_type_scat_dispersion_real
_atom_type_scat_dispersion_imag
_atom_type_scat_source
C C 0.0181 0.0091 'International Tables Vol C Tables 4.2.6.8 and 6.1.1.4'
H H 0.0000 0.0000 'International Tables Vol C Tables 4.2.6.8 and 6.1.1.4'
B B 0.0090 0.0039 'International Tables Vol C Tables 4.2.6.8 and 6.1.1.4'
F F 0.0727 0.0534 'International Tables Vol C Tables 4.2.6.8 and 6.1.1.4'
S S 0.3331 0.5567 'International Tables Vol C Tables 4.2.6.8 and 6.1.1.4'
Ag Ag 0.1306 4.2820 'International Tables Vol C Tables 4.2.6.8 and 6.1.1.4'

loop_
_geom_angle_atom_site_label_1
_geom_angle_atom_site_label_2
_geom_angle_atom_site_label_3
_geom_angle_site_symmetry_1
_geom_angle_site_symmetry_3
_geom_angle
_geom_angle_publ_flag
S1 AG1 S2 2_546 . 123.50(3) y
S1 AG1 F1 2_546 . 125.63(6) y
S2 AG1 F1 . . 109.20(6) y
C21 S2 C17 . . 100.66(15) y
C21 S2 AG1 . . 113.87(11) y
C17 S2 AG1 . . 107.49(11) y
S2 C17 S1 . . 113.59(16) y
S2 C17 H17A . . 108.8 ?
S1 C17 H17A . . 108.8 ?
S2 C17 H17B . . 108.8 ?
S1 C17 H17B . . 108.8 ?
H17A C17 H17B . . 107.7 ?
C26 C21 C22 . . 121.1(3) y
C26 C21 S2 . . 117.9(3) y
C22 C21 S2 . . 121.0(3) y
C25 C26 C21 . . 119.4(3) y
C25 C26 H26 . . 120.3 ?
C21 C26 H26 . . 120.3 ?
C24 C23 C22 . . 120.6(4) y
C24 C23 H23 . . 119.7 ?
C22 C23 H23 . . 119.7 ?
C21 C22 C23 . . 118.7(4) y
C21 C22 H22 . . 120.7 ?
C23 C22 H22 . . 120.7 ?
C23 C24 C25 . . 120.1(4) y
C23 C24 H24 . . 119.9 ?
C25 C24 H24 . . 119.9 ?
C26 C25 C24 . . 120.1(4) y
C26 C25 H25 . . 120 ?
C24 C25 H25 . . 120 ?
C11 S1 C17 . . 100.51(15) y
C11 S1 AG1 . 2_556 105.15(11) y
C17 S1 AG1 . 2_556 110.11(10) y
B F1 AG1 . . 112.3(2) y
C12 C11 C16 . . 121.2(3) y
C12 C11 S1 . . 120.2(3) y
C16 C11 S1 . . 118.6(3) y
C14 C13 C12 . . 120.1(3) y
C14 C13 H13 . . 120 ?
C12 C13 H13 . . 120 ?
C11 C12 C13 . . 119.1(3) y
C11 C12 H12 . . 120.4 ?
C13 C12 H12 . . 120.4 ?
C11 C16 C15 . . 119.1(3) y
C11 C16 H16 . . 120.4 ?
C15 C16 H16 . . 120.4 ?
C14 C15 C16 . . 119.6(3) y
C14 C15 H15 . . 120.2 ?
C16 C15 H15 . . 120.2 ?
C15 C14 C13 . . 120.9(3) y
C15 C14 H14 . . 119.6 ?
C13 C14 H14 . . 119.6 ?
F4 B F2 . . 109.4(4) y
F4 B F1 . . 107.6(3) y
F2 B F1 . . 109.6(3) y
F4 B F3 . . 111.0(3) y
F2 B F3 . . 108.9(3) y
F1 B F3 . . 110.3(3) y

loop_
_geom_bond_atom_site_label_1
_geom_bond_atom_site_label_2
_geom_bond_site_symmetry_2
_geom_bond_distance
_geom_bond_publ_flag
Ag1 S1 2_546 2.5174(8) y
Ag1 S2 . 2.5269(8) y
Ag1 F1 . 2.535(3) y
S2 C21 . 1.791(3) y
S2 C17 . 1.816(3) y
C17 S1 . 1.819(3) y
C17 H17a . 0.98 ?
C17 H17b . 0.98 ?
C21 C26 . 1.385(5) y
C21 C22 . 1.386(5) y
C26 C25 . 1.381(5) y
C26 H26 . 0.94 ?
C23 C24 . 1.381(6) y
C23 C22 . 1.387(5) y
C23 H23 . 0.94 ?
C22 H22 . 0.94 ?
C24 C25 . 1.382(6) y
C24 H24 . 0.94 ?
C25 H25 . 0.94 ?
S1 C11 . 1.788(3) y
S1 Ag1 2_556 2.5174(8) y
F1 B . 1.384(5) y
C11 C12 . 1.382(5) y
C11 C16 . 1.397(4) y
C13 C14 . 1.385(5) y
C13 C12 . 1.394(5) y
C13 H13 . 0.94 ?
C12 H12 . 0.94 ?
C16 C15 . 1.399(5) y
C16 H16 . 0.94 ?
C15 C14 . 1.382(5) y
C15 H15 . 0.94 ?
C14 H14 . 0.94 ?
B F4 . 1.361(5) y
B F2 . 1.363(5) y
B F3 . 1.388(4) y

loop_
_geom_torsion_atom_site_label_1
_geom_torsion_atom_site_label_2
_geom_torsion_atom_site_label_3
_geom_torsion_atom_site_label_4
_geom_torsion_site_symmetry_1
_geom_torsion_site_symmetry_4
_geom_torsion
S1 AG1 S2 C21 2_546 . -166.49(12)
F1 AG1 S2 C21 . . -0.48(14)
S1 AG1 S2 C17 2_546 . 82.93(11)
F1 AG1 S2 C17 . . -111.06(13)
C21 S2 C17 S1 . . -64.0(2)
AG1 S2 C17 S1 . . 55.43(19)
C17 S2 C21 C26 . . -73.5(3)
AG1 S2 C21 C26 . . 171.8(2)
C17 S2 C21 C22 . . 107.7(3)
AG1 S2 C21 C22 . . -7.0(3)
C22 C21 C26 C25 . . -1.4(5)
S2 C21 C26 C25 . . 179.8(3)
C26 C21 C22 C23 . . 1.4(6)
S2 C21 C22 C23 . . -179.8(3)
C24 C23 C22 C21 . . -1.4(7)
C22 C23 C24 C25 . . 1.4(7)
C21 C26 C25 C24 . . 1.4(6)
C23 C24 C25 C26 . . -1.4(7)
S2 C17 S1 C11 . . -73.7(2)
S2 C17 S1 AG1 . 2_556 175.76(13)
S1 AG1 F1 B 2_546 . -4.0(3)
S2 AG1 F1 B . . -169.6(2)
C17 S1 C11 C12 . . -69.2(3)
AG1 S1 C11 C12 2_556 . 45.2(3)
C17 S1 C11 C16 . . 112.0(3)
AG1 S1 C11 C16 2_556 . -133.7(2)
C16 C11 C12 C13 . . 0.4(5)
S1 C11 C12 C13 . . -178.4(3)
C14 C13 C12 C11 . . 1.2(5)
C12 C11 C16 C15 . . -1.5(5)
S1 C11 C16 C15 . . 177.4(3)
C11 C16 C15 C14 . . 1.0(5)
C16 C15 C14 C13 . . 0.5(5)
C12 C13 C14 C15 . . -1.6(6)
AG1 F1 B F4 . . 14.0(4)
AG1 F1 B F2 . . -104.9(3)
AG1 F1 B F3 . . 135.1(2)
